data_4078835
loop_
_publ_author_name
'Sch\"adle, Dorothea'
'Sch\"adle, Christoph'
'T\"ornroos, Karl W.'
'Anwander, Reiner'

_publ_section_title
;
 Organoaluminum-Assisted Formation of Rare-Earth Metal Imide Complexes
;
_journal_issue 14
_journal_name_full Organometallics
_journal_page_first 5101
_journal_paper_doi 10.1021/om300443x
_journal_volume 31
_journal_year 2012
_chemical_formula_moiety 'C44 H82 Al2 N2 Nd2'
_chemical_formula_sum 'C44 H82 Al2 N2 Nd2'
_chemical_formula_weight 981.56
_chemical_name_systematic
; 
 ? 
;
_space_group_IT_number 2
_symmetry_cell_setting triclinic
_symmetry_space_group_name_Hall '-P 1'
_symmetry_space_group_name_H-M 'P -1'
_atom_sites_solution_hydrogens geom
_atom_sites_solution_primary direct
_atom_sites_solution_secondary difmap
_audit_creation_method SHELXL-97
_cell_angle_alpha 62.306(12)
_cell_angle_beta 85.093(11)
_cell_angle_gamma 88.038(13)
_cell_formula_units_Z 1
_cell_length_a 9.6377(15)
_cell_length_b 11.643(2)
_cell_length_c 12.2647(15)
_cell_measurement_reflns_used 23159
_cell_measurement_temperature 173(2)
_cell_measurement_theta_max 58.71
_cell_measurement_theta_min 6.62
_cell_volume 1214.1(3)
_computing_structure_refinement 'SHELXL-97 (Sheldrick, 1997)'
_computing_structure_solution 'SHELXS-97 (Sheldrick, 1990)'
_diffrn_ambient_temperature 173(2)
_diffrn_measured_fraction_theta_full 0.998
_diffrn_measured_fraction_theta_max 0.998
_diffrn_measurement_device_type 'STOE IPDS 2T'
_diffrn_measurement_method '/w scans'
_diffrn_radiation_monochromator graphite
_diffrn_radiation_source 'fine-focus sealed tube'
_diffrn_radiation_type MoK\a
_diffrn_radiation_wavelength 0.71073
_diffrn_reflns_av_R_equivalents 0.0609
_diffrn_reflns_av_sigmaI/netI 0.0421
_diffrn_reflns_limit_h_max 12
_diffrn_reflns_limit_h_min -12
_diffrn_reflns_limit_k_max 15
_diffrn_reflns_limit_k_min -15
_diffrn_reflns_limit_l_max 16
_diffrn_reflns_limit_l_min -16
_diffrn_reflns_number 20220
_diffrn_reflns_theta_full 27.88
_diffrn_reflns_theta_max 27.88
_diffrn_reflns_theta_min 3.30
_exptl_absorpt_coefficient_mu 2.179
_exptl_absorpt_correction_T_max 0.82617
_exptl_absorpt_correction_T_min 0.62720
_exptl_absorpt_correction_type numerical
_exptl_absorpt_process_details MulAbs
_exptl_crystal_colour green
_exptl_crystal_density_diffrn 1.342
_exptl_crystal_density_method 'not measured'
_exptl_crystal_description block
_exptl_crystal_F_000 506
_exptl_crystal_size_max 0.25
_exptl_crystal_size_mid 0.22
_exptl_crystal_size_min 0.20
_refine_diff_density_max 0.775
_refine_diff_density_min -1.418
_refine_diff_density_rms 0.103
_refine_ls_extinction_method none
_refine_ls_goodness_of_fit_ref 1.041
_refine_ls_hydrogen_treatment constr
_refine_ls_matrix_type full
_refine_ls_number_parameters 239
_refine_ls_number_reflns 5780
_refine_ls_number_restraints 0
_refine_ls_restrained_S_all 1.041
_refine_ls_R_factor_all 0.0448
_refine_ls_R_factor_gt 0.0359
_refine_ls_shift/su_max 0.001
_refine_ls_shift/su_mean 0.000
_refine_ls_structure_factor_coef Fsqd
_refine_ls_weighting_details 'calc w=1/[\s^2^(Fo^2^)+(0.0369P)^2^+1.6311P] where P=(Fo^2^+2Fc^2^)/3'
_refine_ls_weighting_scheme calc
_refine_ls_wR_factor_gt 0.0790
_refine_ls_wR_factor_ref 0.0824
_reflns_number_gt 5098
_reflns_number_total 5780
_reflns_threshold_expression >2sigma(I)
_cod_data_source_file om300443x_si_001.cif
_cod_data_source_block Compound5c
_cod_original_sg_symbol_H-M P-1
_cod_database_code 4078835

loop_
_symmetry_equiv_pos_as_xyz
'x, y, z'
'-x, -y, -z'

loop_
_atom_site_label
_atom_site_type_symbol
_atom_site_fract_x
_atom_site_fract_y
_atom_site_fract_z
_atom_site_U_iso_or_equiv
_atom_site_adp_type
_atom_site_occupancy
_atom_site_symmetry_multiplicity
_atom_site_calc_flag
_atom_site_refinement_flags
C1 C 0.6134(4) 0.1579(5) 0.2506(4) 0.0469(10) Uani 1 1 d .
H1A H 0.5955 0.0642 0.2940 0.070 Uiso 1 1 calc R
H1B H 0.5392 0.2014 0.1959 0.070 Uiso 1 1 calc R
H1C H 0.6160 0.1907 0.3109 0.070 Uiso 1 1 calc R
C2 C 0.8429(4) 0.0433(4) 0.1051(4) 0.0429(10) Uani 1 1 d .
H2A H 0.9438 0.0353 0.0924 0.064 Uiso 1 1 calc R
H2B H 0.7994 0.0610 0.0295 0.064 Uiso 1 1 calc R
H2C H 0.8051 -0.0378 0.1732 0.064 Uiso 1 1 calc R
C3 C 0.7778(6) 0.3518(5) -0.0108(4) 0.0595(14) Uani 1 1 d .
H3A H 0.7229 0.4158 0.0049 0.089 Uiso 1 1 calc R
H3B H 0.7294 0.3289 -0.0652 0.089 Uiso 1 1 calc R
H3C H 0.8695 0.3887 -0.0505 0.089 Uiso 1 1 calc R
C4 C 0.9465(4) 0.1962(5) 0.2498(4) 0.0448(10) Uani 1 1 d .
H4A H 1.0340 0.2281 0.1983 0.067 Uiso 1 1 calc R
H4B H 0.9598 0.1082 0.3159 0.067 Uiso 1 1 calc R
H4C H 0.9182 0.2535 0.2862 0.067 Uiso 1 1 calc R
C5 C 0.5285(3) -0.2071(3) 0.2150(3) 0.0266(7) Uani 1 1 d .
C6 C 0.6485(4) -0.2887(3) 0.2415(3) 0.0287(7) Uani 1 1 d .
C7 C 0.7104(4) -0.3195(4) 0.3502(3) 0.0310(8) Uani 1 1 d .
H7 H 0.7934 -0.3692 0.3650 0.037 Uiso 1 1 calc R
C8 C 0.6595(4) -0.2830(4) 0.4377(3) 0.0303(7) Uani 1 1 d .
C9 C 0.5285(4) -0.2245(4) 0.4213(3) 0.0301(7) Uani 1 1 d .
H9 H 0.4846 -0.2088 0.4854 0.036 Uiso 1 1 calc R
C10 C 0.4592(4) -0.1883(3) 0.3145(3) 0.0284(7) Uani 1 1 d .
C11 C 0.7158(4) -0.3447(4) 0.1578(3) 0.0323(8) Uani 1 1 d .
C12 C 0.6195(5) -0.3480(5) 0.0652(4) 0.0449(10) Uani 1 1 d .
H12A H 0.6135 -0.2609 -0.0043 0.067 Uiso 1 1 calc R
H12B H 0.5264 -0.3775 0.1064 0.067 Uiso 1 1 calc R
H12C H 0.6575 -0.4079 0.0347 0.067 Uiso 1 1 calc R
C13 C 0.8471(5) -0.2667(5) 0.0856(4) 0.0490(11) Uani 1 1 d .
H13A H 0.8896 -0.3031 0.0330 0.074 Uiso 1 1 calc R
H13B H 0.9136 -0.2711 0.1436 0.074 Uiso 1 1 calc R
H13C H 0.8222 -0.1760 0.0340 0.074 Uiso 1 1 calc R
C14 C 0.7568(5) -0.4872(4) 0.2380(4) 0.0504(11) Uani 1 1 d .
H14A H 0.7914 -0.5251 0.1844 0.076 Uiso 1 1 calc R
H14B H 0.6751 -0.5363 0.2901 0.076 Uiso 1 1 calc R
H14C H 0.8298 -0.4908 0.2903 0.076 Uiso 1 1 calc R
C15 C 0.7363(4) -0.3063(4) 0.5507(3) 0.0368(9) Uani 1 1 d .
C16 C 0.6498(5) -0.3980(5) 0.6698(4) 0.0531(12) Uani 1 1 d .
H16A H 0.6992 -0.4124 0.7417 0.080 Uiso 1 1 calc R
H16B H 0.6361 -0.4811 0.6700 0.080 Uiso 1 1 calc R
H16C H 0.5591 -0.3588 0.6736 0.080 Uiso 1 1 calc R
C17 C 0.8788(4) -0.3679(5) 0.5515(4) 0.0468(11) Uani 1 1 d .
H17A H 0.9370 -0.3104 0.4774 0.070 Uiso 1 1 calc R
H17B H 0.8674 -0.4515 0.5522 0.070 Uiso 1 1 calc R
H17C H 0.9235 -0.3812 0.6253 0.070 Uiso 1 1 calc R
C18 C 0.7544(5) -0.1762(5) 0.5501(5) 0.0551(12) Uani 1 1 d .
H18A H 0.7966 -0.1903 0.6252 0.083 Uiso 1 1 calc R
H18B H 0.6632 -0.1353 0.5472 0.083 Uiso 1 1 calc R
H18C H 0.8150 -0.1196 0.4775 0.083 Uiso 1 1 calc R
C19 C 0.3041(4) -0.1446(4) 0.3121(3) 0.0301(7) Uani 1 1 d .
C20 C 0.2173(4) -0.2302(4) 0.2789(4) 0.0406(9) Uani 1 1 d .
H20A H 0.2223 -0.3207 0.3425 0.061 Uiso 1 1 calc R
H20B H 0.2541 -0.2229 0.1989 0.061 Uiso 1 1 calc R
H20C H 0.1202 -0.2016 0.2740 0.061 Uiso 1 1 calc R
C21 C 0.2458(4) -0.1611(4) 0.4387(4) 0.0400(9) Uani 1 1 d .
H21A H 0.1463 -0.1403 0.4363 0.060 Uiso 1 1 calc R
H21B H 0.2952 -0.1025 0.4594 0.060 Uiso 1 1 calc R
H21C H 0.2585 -0.2509 0.5014 0.060 Uiso 1 1 calc R
C22 C 0.2800(4) -0.0014(4) 0.2200(4) 0.0351(8) Uani 1 1 d .
H22A H 0.1815 0.0197 0.2275 0.053 Uiso 1 1 calc R
H22B H 0.3059 0.0125 0.1357 0.053 Uiso 1 1 calc R
H22C H 0.3372 0.0545 0.2384 0.053 Uiso 1 1 calc R
Al1 Al 0.80119(12) 0.19403(12) 0.14783(11) 0.0342(3) Uani 1 1 d .
N1 N 0.4883(3) -0.1341(3) 0.0957(3) 0.0279(6) Uani 1 1 d .
Nd1 Nd 0.56610(2) 0.054872(19) 0.092363(17) 0.02767(7) Uani 1 1 d .

loop_
_atom_site_aniso_label
_atom_site_aniso_U_11
_atom_site_aniso_U_22
_atom_site_aniso_U_33
_atom_site_aniso_U_23
_atom_site_aniso_U_13
_atom_site_aniso_U_12
C1 0.040(2) 0.063(3) 0.055(3) -0.042(2) -0.0060(19) 0.000(2)
C2 0.033(2) 0.048(2) 0.060(3) -0.035(2) -0.0026(18) -0.0019(18)
C3 0.066(3) 0.065(3) 0.045(3) -0.023(2) -0.017(2) 0.028(3)
C4 0.037(2) 0.058(3) 0.053(2) -0.035(2) -0.0188(18) 0.0079(19)
C5 0.0269(16) 0.0242(17) 0.0288(16) -0.0117(14) -0.0072(13) 0.0017(13)
C6 0.0259(16) 0.0283(18) 0.0293(17) -0.0110(14) -0.0028(13) -0.0008(14)
C7 0.0272(16) 0.0309(19) 0.0306(17) -0.0101(15) -0.0071(14) 0.0039(14)
C8 0.0300(17) 0.0303(18) 0.0270(16) -0.0096(14) -0.0063(13) 0.0017(14)
C9 0.0311(17) 0.0312(19) 0.0251(16) -0.0106(14) -0.0030(13) 0.0005(14)
C10 0.0277(16) 0.0265(17) 0.0268(16) -0.0088(14) -0.0040(13) 0.0023(14)
C11 0.0327(18) 0.0320(19) 0.0346(18) -0.0175(16) -0.0052(15) 0.0070(15)
C12 0.049(2) 0.052(3) 0.046(2) -0.031(2) -0.0147(19) 0.014(2)
C13 0.041(2) 0.057(3) 0.054(3) -0.032(2) 0.0111(19) -0.002(2)
C14 0.067(3) 0.037(2) 0.047(2) -0.020(2) -0.013(2) 0.018(2)
C15 0.0355(19) 0.043(2) 0.0299(18) -0.0143(16) -0.0114(15) 0.0069(17)
C16 0.056(3) 0.059(3) 0.031(2) -0.009(2) -0.0106(19) 0.013(2)
C17 0.038(2) 0.060(3) 0.042(2) -0.022(2) -0.0173(18) 0.011(2)
C18 0.060(3) 0.058(3) 0.062(3) -0.036(3) -0.029(2) 0.007(2)
C19 0.0252(16) 0.0335(19) 0.0314(17) -0.0149(15) -0.0041(13) 0.0032(14)
C20 0.0297(18) 0.047(2) 0.049(2) -0.026(2) 0.0001(16) -0.0028(17)
C21 0.0337(19) 0.049(2) 0.035(2) -0.0175(18) -0.0008(15) 0.0069(17)
C22 0.0275(17) 0.037(2) 0.0373(19) -0.0144(16) -0.0045(15) 0.0068(15)
Al1 0.0302(5) 0.0407(7) 0.0399(6) -0.0246(5) -0.0099(5) 0.0039(5)
N1 0.0253(14) 0.0290(15) 0.0275(14) -0.0113(12) -0.0046(11) 0.0016(12)
Nd1 0.02846(10) 0.03086(11) 0.02600(10) -0.01443(8) -0.00687(7) 0.00114(7)

loop_
_atom_type_symbol
_atom_type_description
_atom_type_scat_dispersion_real
_atom_type_scat_dispersion_imag
_atom_type_scat_source
C C 0.0033 0.0016 'International Tables Vol C Tables 4.2.6.8 and 6.1.1.4'
H H 0.0000 0.0000 'International Tables Vol C Tables 4.2.6.8 and 6.1.1.4'
Al Al 0.0645 0.0514 'International Tables Vol C Tables 4.2.6.8 and 6.1.1.4'
N N 0.0061 0.0033 'International Tables Vol C Tables 4.2.6.8 and 6.1.1.4'
Nd Nd -0.1943 3.0179 'International Tables Vol C Tables 4.2.6.8 and 6.1.1.4'

loop_
_geom_angle_atom_site_label_1
_geom_angle_atom_site_label_2
_geom_angle_atom_site_label_3
_geom_angle
_geom_angle_site_symmetry_1
_geom_angle_site_symmetry_3
Al1 C1 H1A 109.5 . .
Al1 C1 H1B 109.5 . .
H1A C1 H1B 109.5 . .
Al1 C1 H1C 109.5 . .
H1A C1 H1C 109.5 . .
H1B C1 H1C 109.5 . .
Al1 C2 H2A 109.5 . .
Al1 C2 H2B 109.5 . .
H2A C2 H2B 109.5 . .
Al1 C2 H2C 109.5 . .
H2A C2 H2C 109.5 . .
H2B C2 H2C 109.5 . .
Al1 C3 H3A 109.5 . .
Al1 C3 H3B 109.5 . .
H3A C3 H3B 109.5 . .
Al1 C3 H3C 109.5 . .
H3A C3 H3C 109.5 . .
H3B C3 H3C 109.5 . .
Al1 C4 H4A 109.5 . .
Al1 C4 H4B 109.5 . .
H4A C4 H4B 109.5 . .
Al1 C4 H4C 109.5 . .
H4A C4 H4C 109.5 . .
H4B C4 H4C 109.5 . .
N1 C5 C6 122.5(3) . .
N1 C5 C10 119.4(3) . .
C6 C5 C10 117.6(3) . .
N1 C5 Nd1 58.84(17) . .
C6 C5 Nd1 118.7(2) . .
C10 C5 Nd1 86.7(2) . .
C7 C6 C5 118.1(3) . .
C7 C6 C11 117.1(3) . .
C5 C6 C11 124.8(3) . .
C8 C7 C6 124.4(3) . .
C8 C7 H7 117.8 . .
C6 C7 H7 117.8 . .
C7 C8 C9 116.4(3) . .
C7 C8 C15 123.7(3) . .
C9 C8 C15 119.9(3) . .
C10 C9 C8 122.8(3) . .
C10 C9 H9 118.6 . .
C8 C9 H9 118.6 . .
C9 C10 C5 118.5(3) . .
C9 C10 C19 119.4(3) . .
C5 C10 C19 121.7(3) . .
C9 C10 Nd1 115.4(2) . .
C5 C10 Nd1 64.65(19) . .
C19 C10 Nd1 95.9(2) . .
C13 C11 C12 108.5(4) . .
C13 C11 C6 109.9(3) . .
C12 C11 C6 114.6(3) . .
C13 C11 C14 108.8(4) . .
C12 C11 C14 105.2(3) . .
C6 C11 C14 109.6(3) . .
C11 C12 H12A 109.5 . .
C11 C12 H12B 109.5 . .
H12A C12 H12B 109.5 . .
C11 C12 H12C 109.5 . .
H12A C12 H12C 109.5 . .
H12B C12 H12C 109.5 . .
C11 C13 H13A 109.5 . .
C11 C13 H13B 109.5 . .
H13A C13 H13B 109.5 . .
C11 C13 H13C 109.5 . .
H13A C13 H13C 109.5 . .
H13B C13 H13C 109.5 . .
C11 C14 H14A 109.5 . .
C11 C14 H14B 109.5 . .
H14A C14 H14B 109.5 . .
C11 C14 H14C 109.5 . .
H14A C14 H14C 109.5 . .
H14B C14 H14C 109.5 . .
C17 C15 C18 109.3(4) . .
C17 C15 C8 112.4(3) . .
C18 C15 C8 108.4(3) . .
C17 C15 C16 107.7(3) . .
C18 C15 C16 109.1(4) . .
C8 C15 C16 109.8(3) . .
C15 C16 H16A 109.5 . .
C15 C16 H16B 109.5 . .
H16A C16 H16B 109.5 . .
C15 C16 H16C 109.5 . .
H16A C16 H16C 109.5 . .
H16B C16 H16C 109.5 . .
C15 C17 H17A 109.5 . .
C15 C17 H17B 109.5 . .
H17A C17 H17B 109.5 . .
C15 C17 H17C 109.5 . .
H17A C17 H17C 109.5 . .
H17B C17 H17C 109.5 . .
C15 C18 H18A 109.5 . .
C15 C18 H18B 109.5 . .
H18A C18 H18B 109.5 . .
C15 C18 H18C 109.5 . .
H18A C18 H18C 109.5 . .
H18B C18 H18C 109.5 . .
C21 C19 C20 107.9(3) . .
C21 C19 C22 105.9(3) . .
C20 C19 C22 108.5(3) . .
C21 C19 C10 111.4(3) . .
C20 C19 C10 108.6(3) . .
C22 C19 C10 114.4(3) . .
C19 C20 H20A 109.5 . .
C19 C20 H20B 109.5 . .
H20A C20 H20B 109.5 . .
C19 C20 H20C 109.5 . .
H20A C20 H20C 109.5 . .
H20B C20 H20C 109.5 . .
C19 C21 H21A 109.5 . .
C19 C21 H21B 109.5 . .
H21A C21 H21B 109.5 . .
C19 C21 H21C 109.5 . .
H21A C21 H21C 109.5 . .
H21B C21 H21C 109.5 . .
C19 C22 H22A 109.5 . .
C19 C22 H22B 109.5 . .
H22A C22 H22B 109.5 . .
C19 C22 H22C 109.5 . .
H22A C22 H22C 109.5 . .
H22B C22 H22C 109.5 . .
C4 Al1 C3 118.0(2) . .
C4 Al1 C1 108.26(19) . .
C3 Al1 C1 107.1(2) . .
C4 Al1 C2 108.18(19) . .
C3 Al1 C2 106.6(2) . .
C1 Al1 C2 108.48(19) . .
C4 Al1 Nd1 152.01(16) . .
C3 Al1 Nd1 89.98(18) . .
C1 Al1 Nd1 61.04(12) . .
C2 Al1 Nd1 57.96(12) . .
C5 N1 Nd1 168.9(2) . 2_655
C5 N1 Nd1 90.5(2) . .
Nd1 N1 Nd1 99.25(11) 2_655 .
N1 Nd1 N1 80.75(11) 2_655 .
N1 Nd1 C5 111.30(11) 2_655 .
N1 Nd1 C5 30.69(10) . .
N1 Nd1 C10 128.71(10) 2_655 .
N1 Nd1 C10 52.72(10) . .
C5 Nd1 C10 28.62(10) . .
N1 Nd1 Al1 117.82(8) 2_655 .
N1 Nd1 Al1 147.64(7) . .
C5 Nd1 Al1 122.39(7) . .
C10 Nd1 Al1 113.32(7) . .
N1 Nd1 Nd1 42.29(8) 2_655 2_655
N1 Nd1 Nd1 38.46(7) . 2_655
C5 Nd1 Nd1 69.07(7) . 2_655
C10 Nd1 Nd1 88.92(7) . 2_655
Al1 Nd1 Nd1 150.46(2) . 2_655

loop_
_geom_bond_atom_site_label_1
_geom_bond_atom_site_label_2
_geom_bond_distance
_geom_bond_site_symmetry_2
C1 Al1 2.051(5) .
C1 H1A 0.9800 .
C1 H1B 0.9800 .
C1 H1C 0.9800 .
C2 Al1 2.071(4) .
C2 H2A 0.9800 .
C2 H2B 0.9800 .
C2 H2C 0.9800 .
C3 Al1 1.984(5) .
C3 H3A 0.9800 .
C3 H3B 0.9800 .
C3 H3C 0.9800 .
C4 Al1 1.965(4) .
C4 H4A 0.9800 .
C4 H4B 0.9800 .
C4 H4C 0.9800 .
C5 N1 1.390(4) .
C5 C6 1.431(5) .
C5 C10 1.443(5) .
C5 Nd1 2.723(4) .
C6 C7 1.392(5) .
C6 C11 1.542(5) .
C7 C8 1.376(5) .
C7 H7 0.9500 .
C8 C9 1.399(5) .
C8 C15 1.535(5) .
C9 C10 1.398(5) .
C9 H9 0.9500 .
C10 C19 1.560(5) .
C10 Nd1 3.008(4) .
C11 C13 1.533(6) .
C11 C12 1.542(5) .
C11 C14 1.544(5) .
C12 H12A 0.9800 .
C12 H12B 0.9800 .
C12 H12C 0.9800 .
C13 H13A 0.9800 .
C13 H13B 0.9800 .
C13 H13C 0.9800 .
C14 H14A 0.9800 .
C14 H14B 0.9800 .
C14 H14C 0.9800 .
C15 C17 1.526(5) .
C15 C18 1.527(6) .
C15 C16 1.540(6) .
C16 H16A 0.9800 .
C16 H16B 0.9800 .
C16 H16C 0.9800 .
C17 H17A 0.9800 .
C17 H17B 0.9800 .
C17 H17C 0.9800 .
C18 H18A 0.9800 .
C18 H18B 0.9800 .
C18 H18C 0.9800 .
C19 C21 1.531(5) .
C19 C20 1.534(5) .
C19 C22 1.542(5) .
C20 H20A 0.9800 .
C20 H20B 0.9800 .
C20 H20C 0.9800 .
C21 H21A 0.9800 .
C21 H21B 0.9800 .
C21 H21C 0.9800 .
C22 H22A 0.9800 .
C22 H22B 0.9800 .
C22 H22C 0.9800 .
Al1 Nd1 3.1242(12) .
N1 Nd1 2.154(3) 2_655
N1 Nd1 2.330(3) .
Nd1 N1 2.154(3) 2_655
Nd1 Nd1 3.4183(5) 2_655

loop_
_geom_torsion_atom_site_label_1
_geom_torsion_atom_site_label_2
_geom_torsion_atom_site_label_3
_geom_torsion_atom_site_label_4
_geom_torsion
_geom_torsion_site_symmetry_1
_geom_torsion_site_symmetry_4
N1 C5 C6 C7 156.8(3) . .
C10 C5 C6 C7 -14.9(5) . .
Nd1 C5 C6 C7 87.3(4) . .
N1 C5 C6 C11 -22.7(5) . .
C10 C5 C6 C11 165.5(3) . .
Nd1 C5 C6 C11 -92.2(4) . .
C5 C6 C7 C8 3.9(6) . .
C11 C6 C7 C8 -176.6(4) . .
C6 C7 C8 C9 7.9(6) . .
C6 C7 C8 C15 -173.8(4) . .
C7 C8 C9 C10 -8.4(6) . .
C15 C8 C9 C10 173.2(4) . .
C8 C9 C10 C5 -2.7(6) . .
C8 C9 C10 C19 170.1(3) . .
C8 C9 C10 Nd1 -76.3(4) . .
N1 C5 C10 C9 -157.6(3) . .
C6 C5 C10 C9 14.4(5) . .
Nd1 C5 C10 C9 -106.5(3) . .
N1 C5 C10 C19 29.8(5) . .
C6 C5 C10 C19 -158.2(3) . .
Nd1 C5 C10 C19 80.9(3) . .
N1 C5 C10 Nd1 -51.1(3) . .
C6 C5 C10 Nd1 120.9(3) . .
C7 C6 C11 C13 -77.3(4) . .
C5 C6 C11 C13 102.2(4) . .
C7 C6 C11 C12 160.2(4) . .
C5 C6 C11 C12 -20.3(5) . .
C7 C6 C11 C14 42.2(5) . .
C5 C6 C11 C14 -138.3(4) . .
C7 C8 C15 C17 3.1(6) . .
C9 C8 C15 C17 -178.7(4) . .
C7 C8 C15 C18 124.1(4) . .
C9 C8 C15 C18 -57.7(5) . .
C7 C8 C15 C16 -116.8(4) . .
C9 C8 C15 C16 61.4(5) . .
C9 C10 C19 C21 -5.4(5) . .
C5 C10 C19 C21 167.2(3) . .
Nd1 C10 C19 C21 -129.0(3) . .
C9 C10 C19 C20 -124.0(4) . .
C5 C10 C19 C20 48.5(5) . .
Nd1 C10 C19 C20 112.3(3) . .
C9 C10 C19 C22 114.6(4) . .
C5 C10 C19 C22 -72.8(4) . .
Nd1 C10 C19 C22 -9.0(3) . .
C6 C5 N1 Nd1 44.6(14) . 2_655
C10 C5 N1 Nd1 -143.8(11) . 2_655
Nd1 C5 N1 Nd1 150.9(13) . 2_655
C6 C5 N1 Nd1 -106.3(3) . .
C10 C5 N1 Nd1 65.3(3) . .
C5 N1 Nd1 N1 174.5(3) . 2_655
Nd1 N1 Nd1 N1 0.0 2_655 2_655
Nd1 N1 Nd1 C5 -174.5(3) 2_655 .
C5 N1 Nd1 C10 -28.49(18) . .
Nd1 N1 Nd1 C10 156.98(16) 2_655 .
C5 N1 Nd1 Al1 45.7(3) . .
Nd1 N1 Nd1 Al1 -128.79(10) 2_655 .
C5 N1 Nd1 Nd1 174.5(3) . 2_655
N1 C5 Nd1 N1 -5.8(3) . 2_655
C6 C5 Nd1 N1 106.8(3) . 2_655
C10 C5 Nd1 N1 -133.39(19) . 2_655
C6 C5 Nd1 N1 112.6(3) . .
C10 C5 Nd1 N1 -127.6(3) . .
N1 C5 Nd1 C10 127.6(3) . .
C6 C5 Nd1 C10 -119.8(3) . .
N1 C5 Nd1 Al1 -153.00(16) . .
C6 C5 Nd1 Al1 -40.4(3) . .
C10 C5 Nd1 Al1 79.4(2) . .
N1 C5 Nd1 Nd1 -3.64(17) . 2_655
C6 C5 Nd1 Nd1 108.9(3) . 2_655
C10 C5 Nd1 Nd1 -131.2(2) . 2_655
C9 C10 Nd1 N1 171.3(2) . 2_655
C5 C10 Nd1 N1 60.2(2) . 2_655
C19 C10 Nd1 N1 -62.2(2) . 2_655
C9 C10 Nd1 N1 141.6(3) . .
C5 C10 Nd1 N1 30.55(18) . .
C19 C10 Nd1 N1 -91.8(2) . .
C9 C10 Nd1 C5 111.1(3) . .
C19 C10 Nd1 C5 -122.4(3) . .
C9 C10 Nd1 Al1 -4.3(3) . .
C5 C10 Nd1 Al1 -115.33(18) . .
C19 C10 Nd1 Al1 122.30(19) . .
C9 C10 Nd1 Nd1 155.7(3) . 2_655
C5 C10 Nd1 Nd1 44.63(18) . 2_655
C19 C10 Nd1 Nd1 -77.7(2) . 2_655
C4 Al1 Nd1 N1 -158.2(3) . 2_655
C3 Al1 Nd1 N1 18.34(18) . 2_655
C1 Al1 Nd1 N1 127.95(19) . 2_655
C2 Al1 Nd1 N1 -91.37(18) . 2_655
C4 Al1 Nd1 N1 -38.7(3) . .
C3 Al1 Nd1 N1 137.9(2) . .
C1 Al1 Nd1 N1 -112.5(2) . .
C2 Al1 Nd1 N1 28.2(2) . .
C4 Al1 Nd1 C5 -13.0(3) . .
C3 Al1 Nd1 C5 163.55(17) . .
C1 Al1 Nd1 C5 -86.84(19) . .
C2 Al1 Nd1 C5 53.84(18) . .
C4 Al1 Nd1 C10 17.8(3) . .
C3 Al1 Nd1 C10 -165.61(17) . .
C1 Al1 Nd1 C10 -56.00(18) . .
C2 Al1 Nd1 C10 84.68(18) . .
C4 Al1 Nd1 Nd1 -118.1(3) . 2_655
C3 Al1 Nd1 Nd1 58.40(16) . 2_655
C1 Al1 Nd1 Nd1 168.01(16) . 2_655
C2 Al1 Nd1 Nd1 -51.31(17) . 2_655
